data_4035856
loop_
_publ_author_name
'Ohta, Reiya'
'Matsumoto, Nao'
'Ueyama, Yoshifumi'
'Kuboki, Yuichi'
'Aoyama, Hiroshi'
'Murai, Kenichi'
'Arisawa, Mitsuhiro'
'Maegawa, Tomohiro'
'Fujioka, Hiromichi'

_publ_section_title
;
 Highly Discriminative and Chemoselective Deprotection/Transformations of
 Acetals with the Combination of Trialkylsilyl Triflate/2,4,6-Collidine.
;
_journal_issue 12
_journal_name_full 'The Journal of organic chemistry'
_journal_page_first 6432
_journal_page_last 6443
_journal_paper_doi 10.1021/acs.joc.8b00675
_journal_volume 83
_journal_year 2018
_chemical_formula_moiety 'C9 H14 F3 N O3 S Si'
_chemical_formula_sum 'C9 H14 F3 N O3 S Si'
_chemical_formula_weight 301.36
_space_group_crystal_system monoclinic
_space_group_IT_number 14
_space_group_name_Hall '-P 2yn'
_space_group_name_H-M_alt 'P 1 21/n 1'
_atom_sites_solution_hydrogens geom
_atom_sites_solution_primary direct
_atom_sites_solution_secondary difmap
_cell_angle_alpha 90.0000
_cell_angle_beta 95.2270(6)
_cell_angle_gamma 90.0000
_cell_formula_units_Z 4
_cell_length_a 8.71268(6)
_cell_length_b 16.91650(12)
_cell_length_c 9.27210(7)
_cell_measurement_reflns_used 7806
_cell_measurement_temperature 93
_cell_measurement_theta_max 68.17
_cell_measurement_theta_min 4.77
_cell_volume 1360.914(17)
_computing_cell_refinement 'CrysAlisPro 1.171.39.28c (Rigaku OD, 2015)'
_computing_data_collection 'CrysAlisPro 1.171.39.28c (Rigaku OD, 2015)'
_computing_data_reduction 'CrysAlisPro 1.171.39.28c (Rigaku OD, 2015)'
_computing_molecular_graphics 'CrystalStructure 4.2.4'
_computing_publication_material 'CrystalStructure 4.2.4 (Rigaku, 2016)'
_computing_structure_refinement 'SHELXL Version 2014/7 (Sheldrick, 2008)'
_computing_structure_solution 'SHELXT Version 2014/5 (Sheldrick, 2014)'
_diffrn_ambient_temperature 93
_diffrn_detector_area_resol_mean 5.811
_diffrn_measured_fraction_theta_full 0.980
_diffrn_measured_fraction_theta_max 0.980
_diffrn_measurement_device_type 'Rigaku XtaLAB P200'
_diffrn_measurement_method \w
_diffrn_radiation_type 'Cu K\a'
_diffrn_radiation_wavelength 1.54184
_diffrn_reflns_av_R_equivalents 0.0279
_diffrn_reflns_Laue_measured_fraction_full 0.980
_diffrn_reflns_Laue_measured_fraction_max 0.980
_diffrn_reflns_limit_h_max 6
_diffrn_reflns_limit_h_min -10
_diffrn_reflns_limit_k_max 20
_diffrn_reflns_limit_k_min -20
_diffrn_reflns_limit_l_max 11
_diffrn_reflns_limit_l_min -11
_diffrn_reflns_number 10893
_diffrn_reflns_point_group_measured_fraction_full 0.980
_diffrn_reflns_point_group_measured_fraction_max 0.980
_diffrn_reflns_theta_full 67.684
_diffrn_reflns_theta_max 68.234
_diffrn_reflns_theta_min 5.229
_diffrn_standards_number 0
_exptl_absorpt_coefficient_mu 3.333
_exptl_absorpt_correction_T_max 0.693
_exptl_absorpt_correction_T_min 0.445
_exptl_absorpt_correction_type multi-scan
_exptl_absorpt_process_details
;
CrysAlisPro 1.171.39.28c (Rigaku Oxford Diffraction, 2015)
Empirical absorption correction using spherical harmonics,
 implemented in SCALE3 ABSPACK scaling algorithm.
;
_exptl_crystal_colour colorless
_exptl_crystal_density_diffrn 1.471
_exptl_crystal_density_method 'not measured'
_exptl_crystal_description block
_exptl_crystal_F_000 624.00
_exptl_crystal_size_max 0.210
_exptl_crystal_size_mid 0.130
_exptl_crystal_size_min 0.110
_refine_diff_density_max 0.91
_refine_diff_density_min -0.46
_refine_ls_extinction_method none
_refine_ls_goodness_of_fit_ref 1.030
_refine_ls_hydrogen_treatment constr
_refine_ls_number_parameters 166
_refine_ls_number_reflns 2435
_refine_ls_number_restraints 0
_refine_ls_R_factor_all 0.0460
_refine_ls_R_factor_gt 0.0446
_refine_ls_shift/su_max 0.001
_refine_ls_structure_factor_coef Fsqd
_refine_ls_weighting_details 'w = 1/[\s^2^(Fo^2^)+(0.0645P)^2^+1.9171P] where P=(Fo^2^+2Fc^2^)/3'
_refine_ls_weighting_scheme calc
_refine_ls_wR_factor_gt 0.1201
_refine_ls_wR_factor_ref 0.1211
_reflns_Friedel_coverage 0.000
_reflns_number_gt 2314
_reflns_number_total 2435
_reflns_threshold_expression F^2^>2.0\s(F^2^)
_cod_data_source_file jo8b00675_si_001.cif
_cod_data_source_block SX17024R
_cod_database_code 4035856

loop_
_space_group_symop_id
_space_group_symop_operation_xyz
1 +X,+Y,+Z
2 1/2-X,1/2+Y,1/2-Z
3 -X,-Y,-Z
4 -1/2+X,-1/2-Y,-1/2+Z

loop_
_atom_site_label
_atom_site_type_symbol
_atom_site_fract_x
_atom_site_fract_y
_atom_site_fract_z
_atom_site_U_iso_or_equiv
_atom_site_adp_type
_atom_site_occupancy
_atom_site_site_symmetry_order
_atom_site_calc_flag
_atom_site_refinement_flags_posn
_atom_site_refinement_flags_adp
S1 S 0.35094(7) 0.38553(4) 0.76559(6) 0.02630(19) Uani 1 1 d . .
Si2 Si 0.61383(7) 0.72920(4) 0.81491(7) 0.02141(19) Uani 1 1 d . .
F3 F 0.4133(2) 0.43159(11) 0.50693(19) 0.0490(5) Uani 1 1 d . .
F4 F 0.1845(2) 0.39006(13) 0.5176(2) 0.0565(5) Uani 1 1 d . .
F5 F 0.2536(3) 0.50492(11) 0.6052(2) 0.0723(7) Uani 1 1 d . .
O6 O 0.2072(2) 0.37616(11) 0.8273(2) 0.0336(4) Uani 1 1 d . .
O7 O 0.4174(3) 0.31134(13) 0.7260(2) 0.0494(6) Uani 1 1 d . .
O8 O 0.4570(3) 0.43920(17) 0.8373(3) 0.0704(9) Uani 1 1 d . .
N9 N 0.7481(2) 0.64363(11) 0.8226(2) 0.0208(4) Uani 1 1 d . .
C10 C 0.6990(3) 0.56884(14) 0.8372(3) 0.0252(5) Uani 1 1 d . .
H10 H 0.5931 0.5594 0.8478 0.030 Uiso 1 1 calc R U
C11 C 0.8992(3) 0.65734(15) 0.8091(3) 0.0257(5) Uani 1 1 d . .
H11 H 0.9340 0.7101 0.7993 0.031 Uiso 1 1 calc R U
C12 C 0.7990(3) 0.50559(15) 0.8370(3) 0.0314(6) Uani 1 1 d . .
H12 H 0.7623 0.4532 0.8467 0.038 Uiso 1 1 calc R U
C13 C 1.0029(3) 0.59633(17) 0.8093(3) 0.0317(6) Uani 1 1 d . .
H13 H 1.1087 0.6070 0.8005 0.038 Uiso 1 1 calc R U
C14 C 0.2962(3) 0.43037(16) 0.5901(3) 0.0344(6) Uani 1 1 d . .
C15 C 0.6277(3) 0.77268(14) 0.6338(3) 0.0292(5) Uani 1 1 d . .
H15A H 0.6029 0.7323 0.5595 0.035 Uiso 1 1 calc R U
H15B H 0.7327 0.7921 0.6266 0.035 Uiso 1 1 calc R U
H15C H 0.5548 0.8167 0.6191 0.035 Uiso 1 1 calc R U
C16 C 0.4232(3) 0.68633(15) 0.8403(3) 0.0292(5) Uani 1 1 d . .
H16A H 0.3960 0.6474 0.7640 0.035 Uiso 1 1 calc R U
H16B H 0.3456 0.7284 0.8354 0.035 Uiso 1 1 calc R U
H16C H 0.4270 0.6604 0.9351 0.035 Uiso 1 1 calc R U
C17 C 0.9530(3) 0.51928(16) 0.8225(3) 0.0325(6) Uani 1 1 d . .
H17 H 1.0235 0.4765 0.8217 0.039 Uiso 1 1 calc R U
C18 C 0.6892(3) 0.79700(15) 0.9605(3) 0.0313(6) Uani 1 1 d . .
H18A H 0.6900 0.7701 1.0542 0.038 Uiso 1 1 calc R U
H18B H 0.6233 0.8440 0.9604 0.038 Uiso 1 1 calc R U
H18C H 0.7944 0.8129 0.9442 0.038 Uiso 1 1 calc R U

loop_
_atom_site_aniso_label
_atom_site_aniso_U_11
_atom_site_aniso_U_22
_atom_site_aniso_U_33
_atom_site_aniso_U_23
_atom_site_aniso_U_13
_atom_site_aniso_U_12
S1 0.0237(3) 0.0295(3) 0.0257(3) 0.0000(2) 0.0021(2) -0.0051(2)
Si2 0.0215(3) 0.0191(3) 0.0239(3) 0.0002(2) 0.0035(2) 0.0015(2)
F3 0.0617(11) 0.0499(11) 0.0383(9) 0.0046(8) 0.0202(8) -0.0108(9)
F4 0.0427(10) 0.0883(15) 0.0362(10) 0.0080(9) -0.0094(8) -0.0095(10)
F5 0.126(2) 0.0382(10) 0.0570(12) 0.0184(9) 0.0315(13) 0.0355(12)
O6 0.0290(10) 0.0370(10) 0.0366(10) 0.0071(8) 0.0120(8) 0.0073(8)
O7 0.0506(13) 0.0508(13) 0.0495(13) 0.0119(10) 0.0188(10) 0.0277(11)
O8 0.0853(19) 0.0815(19) 0.0425(13) -0.0037(12) -0.0043(12) -0.0560(16)
N9 0.0198(9) 0.0224(10) 0.0204(9) -0.0006(7) 0.0020(7) 0.0003(7)
C10 0.0243(12) 0.0239(12) 0.0275(12) 0.0000(9) 0.0032(9) -0.0004(9)
C11 0.0214(12) 0.0293(12) 0.0265(12) -0.0021(10) 0.0023(9) -0.0031(9)
C12 0.0364(14) 0.0225(12) 0.0356(14) 0.0018(10) 0.0045(11) 0.0046(10)
C13 0.0193(12) 0.0433(15) 0.0322(13) -0.0017(11) 0.0013(10) 0.0038(11)
C14 0.0454(16) 0.0283(13) 0.0305(13) 0.0021(10) 0.0091(12) 0.0036(11)
C15 0.0338(14) 0.0242(12) 0.0299(13) 0.0027(10) 0.0047(10) 0.0045(10)
C16 0.0222(12) 0.0287(13) 0.0373(14) 0.0036(10) 0.0054(10) 0.0041(10)
C17 0.0305(13) 0.0338(14) 0.0331(14) -0.0009(11) 0.0023(10) 0.0134(11)
C18 0.0371(14) 0.0245(12) 0.0322(13) -0.0041(10) 0.0026(11) 0.0012(11)

loop_
_atom_type_symbol
_atom_type_description
_atom_type_scat_dispersion_real
_atom_type_scat_dispersion_imag
_atom_type_scat_source
C C 0.0181 0.0091
;
International Tables for Crystallography
(Vol. C, Tables 4.2.6.8 and 6.1.1.4)
;
H H 0.0000 0.0000
;
International Tables for Crystallography
(Vol. C, Table 6.1.1.4)
;
N N 0.0311 0.0180
;
International Tables for Crystallography
(Vol. C, Tables 4.2.6.8 and 6.1.1.4)
;
O O 0.0492 0.0322
;
International Tables for Crystallography
(Vol. C, Tables 4.2.6.8 and 6.1.1.4)
;
F F 0.0727 0.0534
;
International Tables for Crystallography
(Vol. C, Tables 4.2.6.8 and 6.1.1.4)
;
S S 0.3331 0.5567
;
International Tables for Crystallography
(Vol. C, Tables 4.2.6.8 and 6.1.1.4)
;
Si Si 0.2541 0.3302
;
International Tables for Crystallography
(Vol. C, Tables 4.2.6.8 and 6.1.1.4)
;

loop_
_geom_angle_atom_site_label_1
_geom_angle_atom_site_label_2
_geom_angle_atom_site_label_3
_geom_angle
O8 S1 O6 116.10(15)
O8 S1 O7 114.63(18)
O6 S1 O7 113.02(13)
O8 S1 C14 105.00(15)
O6 S1 C14 103.65(12)
O7 S1 C14 102.34(13)
C18 Si2 C16 114.52(12)
C18 Si2 C15 111.65(12)
C16 Si2 C15 113.97(12)
C18 Si2 N9 105.96(10)
C16 Si2 N9 105.03(10)
C15 Si2 N9 104.61(10)
C10 N9 C11 119.4(2)
C10 N9 Si2 122.09(16)
C11 N9 Si2 118.49(16)
N9 C10 C12 121.5(2)
N9 C10 H10 119.3
C12 C10 H10 119.3
N9 C11 C13 121.1(2)
N9 C11 H11 119.4
C13 C11 H11 119.4
C17 C12 C10 119.3(2)
C17 C12 H12 120.3
C10 C12 H12 120.3
C11 C13 C17 119.8(2)
C11 C13 H13 120.1
C17 C13 H13 120.1
F4 C14 F5 110.2(3)
F4 C14 F3 106.3(2)
F5 C14 F3 106.4(2)
F4 C14 S1 111.16(19)
F5 C14 S1 110.8(2)
F3 C14 S1 111.8(2)
Si2 C15 H15A 109.5
Si2 C15 H15B 109.5
H15A C15 H15B 109.5
Si2 C15 H15C 109.5
H15A C15 H15C 109.5
H15B C15 H15C 109.5
Si2 C16 H16A 109.5
Si2 C16 H16B 109.5
H16A C16 H16B 109.5
Si2 C16 H16C 109.5
H16A C16 H16C 109.5
H16B C16 H16C 109.5
C12 C17 C13 118.9(2)
C12 C17 H17 120.6
C13 C17 H17 120.6
Si2 C18 H18A 109.5
Si2 C18 H18B 109.5
H18A C18 H18B 109.5
Si2 C18 H18C 109.5
H18A C18 H18C 109.5
H18B C18 H18C 109.5

loop_
_geom_bond_atom_site_label_1
_geom_bond_atom_site_label_2
_geom_bond_distance
S1 O8 1.417(2)
S1 O6 1.4323(19)
S1 O7 1.444(2)
S1 C14 1.819(3)
Si2 C18 1.846(3)
Si2 C16 1.847(3)
Si2 C15 1.848(3)
Si2 N9 1.858(2)
F3 C14 1.334(3)
F4 C14 1.321(3)
F5 C14 1.326(3)
N9 C10 1.346(3)
N9 C11 1.354(3)
C10 C12 1.380(4)
C10 H10 0.9500
C11 C13 1.372(4)
C11 H11 0.9500
C12 C17 1.380(4)
C12 H12 0.9500
C13 C17 1.383(4)
C13 H13 0.9500
C15 H15A 0.9800
C15 H15B 0.9800
C15 H15C 0.9800
C16 H16A 0.9800
C16 H16B 0.9800
C16 H16C 0.9800
C17 H17 0.9500
C18 H18A 0.9800
C18 H18B 0.9800
C18 H18C 0.9800

loop_
_geom_torsion_atom_site_label_1
_geom_torsion_atom_site_label_2
_geom_torsion_atom_site_label_3
_geom_torsion_atom_site_label_4
_geom_torsion
C18 Si2 N9 C10 124.38(19)
C16 Si2 N9 C10 2.8(2)
C15 Si2 N9 C10 -117.5(2)
C18 Si2 N9 C11 -57.5(2)
C16 Si2 N9 C11 -179.07(18)
C15 Si2 N9 C11 60.62(19)
C11 N9 C10 C12 -0.7(4)
Si2 N9 C10 C12 177.40(19)
C10 N9 C11 C13 0.3(3)
Si2 N9 C11 C13 -177.91(19)
N9 C10 C12 C17 0.4(4)
N9 C11 C13 C17 0.5(4)
O8 S1 C14 F4 -173.3(2)
O6 S1 C14 F4 -51.1(2)
O7 S1 C14 F4 66.6(2)
O8 S1 C14 F5 -50.5(3)
O6 S1 C14 F5 71.8(2)
O7 S1 C14 F5 -170.5(2)
O8 S1 C14 F3 68.0(2)
O6 S1 C14 F3 -169.69(19)
O7 S1 C14 F3 -52.0(2)
C10 C12 C17 C13 0.3(4)
C11 C13 C17 C12 -0.8(4)
